data_4064297
loop_
_publ_author_name
'Stueger, Harald'
'Albering, Joerg'
'Flock, Michaela'
'Fuerpass, Gottfried'
'Mitterfellner, Thomas'

_publ_section_title
;
 cis,cis-1,3,5-Trihydroxynonamethylcyclohexasilane: A Cyclopolysilane with
 Unusual Properties
;
_journal_issue 9
_journal_name_full Organometallics
_journal_page_first 2531
_journal_paper_doi 10.1021/om200025n
_journal_volume 30
_journal_year 2011
_chemical_formula_sum 'C10 H30 O3 Si7'
_chemical_formula_weight 394.97
_chemical_name_systematic
; 
 ? 
;
_space_group_IT_number 12
_symmetry_cell_setting monoclinic
_symmetry_space_group_name_Hall '-C 2y'
_symmetry_space_group_name_H-M 'C 1 2/m 1'
_atom_sites_solution_hydrogens geom
_atom_sites_solution_primary direct
_atom_sites_solution_secondary difmap
_audit_creation_method SHELXL-97
_cell_angle_alpha 90.00
_cell_angle_beta 97.91(3)
_cell_angle_gamma 90.00
_cell_formula_units_Z 4
_cell_length_a 15.649(3)
_cell_length_b 13.917(3)
_cell_length_c 10.222(2)
_cell_measurement_reflns_used 6311
_cell_measurement_temperature 150(2)
_cell_measurement_theta_max 52.515
_cell_measurement_theta_min 5.236
_cell_volume 2205.0(8)
_computing_cell_refinement 'Bruker XSCANS'
_computing_data_collection 'Bruker XSCANS'
_computing_data_reduction 'Bruker SHELXTL'
_computing_molecular_graphics 'Bruker SHELXTL'
_computing_publication_material 'Bruker SHELXTL'
_computing_structure_refinement 'SHELXL-97 (Sheldrick, 1997)'
_computing_structure_solution 'SHELXS-97 (Sheldrick, 1990)'
_diffrn_ambient_temperature 150(2)
_diffrn_measured_fraction_theta_full 0.999
_diffrn_measured_fraction_theta_max 0.999
_diffrn_measurement_device_type 'SMART APEX'
_diffrn_measurement_method '\w scans'
_diffrn_radiation_monochromator graphite
_diffrn_radiation_source 'fine-focus sealed tube'
_diffrn_radiation_type MoK\a
_diffrn_radiation_wavelength 0.71073
_diffrn_reflns_av_R_equivalents 0.0208
_diffrn_reflns_av_sigmaI/netI 0.0181
_diffrn_reflns_limit_h_max 19
_diffrn_reflns_limit_h_min -19
_diffrn_reflns_limit_k_max 17
_diffrn_reflns_limit_k_min -17
_diffrn_reflns_limit_l_max 12
_diffrn_reflns_limit_l_min -12
_diffrn_reflns_number 8125
_diffrn_reflns_theta_full 26.36
_diffrn_reflns_theta_max 26.36
_diffrn_reflns_theta_min 1.97
_exptl_absorpt_coefficient_mu 0.436
_exptl_absorpt_correction_T_max 0.9103
_exptl_absorpt_correction_T_min 0.8520
_exptl_absorpt_correction_type multi-scan
_exptl_absorpt_process_details SADABS
_exptl_crystal_colour colorless
_exptl_crystal_density_diffrn 1.190
_exptl_crystal_density_method 'not measured'
_exptl_crystal_description blocks
_exptl_crystal_F_000 848
_exptl_crystal_size_max 0.38
_exptl_crystal_size_mid 0.28
_exptl_crystal_size_min 0.22
_refine_diff_density_max 0.310
_refine_diff_density_min -0.234
_refine_diff_density_rms 0.049
_refine_ls_extinction_method none
_refine_ls_goodness_of_fit_ref 1.136
_refine_ls_hydrogen_treatment mixed
_refine_ls_matrix_type full
_refine_ls_number_parameters 134
_refine_ls_number_reflns 2343
_refine_ls_number_restraints 0
_refine_ls_restrained_S_all 1.136
_refine_ls_R_factor_all 0.0274
_refine_ls_R_factor_gt 0.0267
_refine_ls_shift/su_max 0.001
_refine_ls_shift/su_mean 0.000
_refine_ls_structure_factor_coef Fsqd
_refine_ls_weighting_details 'calc w=1/[\s^2^(Fo^2^)+(0.0317P)^2^+1.9774P] where P=(Fo^2^+2Fc^2^)/3'
_refine_ls_weighting_scheme calc
_refine_ls_wR_factor_gt 0.0707
_refine_ls_wR_factor_ref 0.0712
_reflns_number_gt 2296
_reflns_number_total 2343
_reflns_threshold_expression >2sigma(I)
_cod_data_source_file om200025n_si_002.cif
_cod_data_source_block 519j
_cod_depositor_comments
;
The following automatic conversions were performed:

'_symmetry_cell_setting' value 'Monoclinic' changed to 'monoclinic'
according to /home/saulius/struct/CIF-dictionaries/cif_core.dic
dictionary named 'cif_core.dic' version 2.4.1 from 2010-06-29.

Automatic conversion script
Id: cif_fix_values 1715 2011-07-08 13:25:40Z adriana 
;
_cod_original_cell_volume 2205.1(8)
_cod_original_sg_symbol_H-M C2/m
_cod_database_code 4064297

loop_
_symmetry_equiv_pos_as_xyz
'x, y, z'
'-x, y, -z'
'x+1/2, y+1/2, z'
'-x+1/2, y+1/2, -z'
'-x, -y, -z'
'x, -y, z'
'-x+1/2, -y+1/2, -z'
'x+1/2, -y+1/2, z'

loop_
_atom_site_label
_atom_site_type_symbol
_atom_site_fract_x
_atom_site_fract_y
_atom_site_fract_z
_atom_site_U_iso_or_equiv
_atom_site_adp_type
_atom_site_occupancy
_atom_site_symmetry_multiplicity
_atom_site_calc_flag
_atom_site_refinement_flags
Si1 Si 0.39318(3) 0.0000 0.70789(5) 0.01960(13) Uani 1 2 d S
Si2 Si 0.33478(3) 0.13996(3) 0.79149(4) 0.02118(11) Uani 1 1 d .
Si3 Si 0.19258(2) 0.12895(3) 0.68007(4) 0.01982(11) Uani 1 1 d .
Si4 Si 0.11798(4) 0.0000 0.76314(5) 0.02193(14) Uani 1 2 d S
Si5 Si 0.25341(3) 0.0000 0.47742(5) 0.01817(13) Uani 1 2 d S
O1 O 0.35382(9) 0.0000 0.54722(13) 0.0212(3) Uani 1 2 d S
O2 O 0.20599(6) 0.09524(7) 0.52703(9) 0.0212(2) Uani 1 1 d .
C1 C 0.51305(14) 0.0000 0.7182(3) 0.0304(5) Uani 1 2 d S
C2 C 0.39003(11) 0.25073(12) 0.73865(19) 0.0372(4) Uani 1 1 d .
H2A H 0.3626 0.3080 0.7699 0.056 Uiso 1 1 calc R
H2B H 0.3852 0.2524 0.6421 0.056 Uiso 1 1 calc R
H2C H 0.4511 0.2495 0.7764 0.056 Uiso 1 1 calc R
C3 C 0.34434(12) 0.14385(13) 0.97731(15) 0.0367(4) Uani 1 1 d .
H3A H 0.4054 0.1446 1.0149 0.055 Uiso 1 1 calc R
H3B H 0.3165 0.0870 1.0091 0.055 Uiso 1 1 calc R
H3C H 0.3161 0.2020 1.0045 0.055 Uiso 1 1 calc R
C4 C 0.13184(10) 0.24476(11) 0.66093(16) 0.0299(3) Uani 1 1 d .
H4A H 0.1639 0.2912 0.6145 0.045 Uiso 1 1 calc R
H4B H 0.1248 0.2700 0.7483 0.045 Uiso 1 1 calc R
H4C H 0.0749 0.2338 0.6099 0.045 Uiso 1 1 calc R
C5 C 0.1244(2) 0.0000 0.9488(3) 0.0422(6) Uani 1 2 d S
C6 C 0.00034(16) 0.0000 0.6930(3) 0.0393(6) Uani 1 2 d S
C7 C 0.24797(15) 0.0000 0.2970(2) 0.0239(4) Uani 1 2 d S
H12 H 0.5331(13) -0.0520(15) 0.678(2) 0.051(6) Uiso 1 1 d .
H11 H 0.541(2) 0.0000 0.808(3) 0.055(9) Uiso 1 2 d S
H52 H 0.0947(16) 0.0554(18) 0.976(2) 0.074(8) Uiso 1 1 d .
H51 H 0.183(3) 0.0000 0.996(4) 0.078(12) Uiso 1 2 d S
H72 H 0.2753(13) 0.0516(15) 0.270(2) 0.048(6) Uiso 1 1 d .
H71 H 0.192(2) 0.0000 0.259(3) 0.052(9) Uiso 1 2 d S
H62 H -0.0268(17) -0.0515(18) 0.718(3) 0.081(9) Uiso 1 1 d .
H61 H -0.009(3) 0.0000 0.607(5) 0.106(17) Uiso 1 2 d S

loop_
_atom_site_aniso_label
_atom_site_aniso_U_11
_atom_site_aniso_U_22
_atom_site_aniso_U_33
_atom_site_aniso_U_23
_atom_site_aniso_U_13
_atom_site_aniso_U_12
Si1 0.0170(3) 0.0217(3) 0.0197(3) 0.000 0.0010(2) 0.000
Si2 0.0213(2) 0.0216(2) 0.0201(2) -0.00196(14) 0.00098(15) -0.00080(15)
Si3 0.0193(2) 0.0204(2) 0.0199(2) -0.00149(14) 0.00317(15) 0.00118(14)
Si4 0.0197(3) 0.0255(3) 0.0214(3) 0.000 0.0058(2) 0.000
Si5 0.0188(3) 0.0206(3) 0.0152(2) 0.000 0.00273(19) 0.000
O1 0.0187(7) 0.0266(7) 0.0186(7) 0.000 0.0036(5) 0.000
O2 0.0232(5) 0.0217(5) 0.0184(5) 0.0003(4) 0.0021(4) 0.0021(4)
C1 0.0191(10) 0.0353(12) 0.0360(13) 0.000 0.0012(9) 0.000
C2 0.0331(9) 0.0282(8) 0.0489(10) 0.0050(7) 0.0008(7) -0.0059(7)
C3 0.0396(9) 0.0458(10) 0.0232(8) -0.0068(7) -0.0007(7) 0.0040(8)
C4 0.0321(8) 0.0255(7) 0.0319(8) -0.0025(6) 0.0041(6) 0.0078(6)
C5 0.0461(16) 0.0561(17) 0.0272(12) 0.000 0.0148(11) 0.000
C6 0.0211(11) 0.0414(15) 0.0549(17) 0.000 0.0034(11) 0.000
C7 0.0254(11) 0.0278(11) 0.0184(9) 0.000 0.0029(8) 0.000

loop_
_atom_type_symbol
_atom_type_description
_atom_type_scat_dispersion_real
_atom_type_scat_dispersion_imag
_atom_type_scat_source
C C 0.0033 0.0016 'International Tables Vol C Tables 4.2.6.8 and 6.1.1.4'
O O 0.0106 0.0060 'International Tables Vol C Tables 4.2.6.8 and 6.1.1.4'
Si Si 0.0817 0.0704 'International Tables Vol C Tables 4.2.6.8 and 6.1.1.4'
H H 0.0000 0.0000 'International Tables Vol C Tables 4.2.6.8 and 6.1.1.4'

loop_
_geom_angle_atom_site_label_1
_geom_angle_atom_site_label_2
_geom_angle_atom_site_label_3
_geom_angle
_geom_angle_site_symmetry_1
_geom_angle_site_symmetry_3
O1 Si1 C1 106.68(10) . .
O1 Si1 Si2 104.29(3) . 6
C1 Si1 Si2 114.59(4) . 6
O1 Si1 Si2 104.29(3) . .
C1 Si1 Si2 114.59(4) . .
Si2 Si1 Si2 111.18(3) 6 .
C2 Si2 C3 106.84(8) . .
C2 Si2 Si1 110.84(6) . .
C3 Si2 Si1 114.03(6) . .
C2 Si2 Si3 110.75(6) . .
C3 Si2 Si3 115.25(6) . .
Si1 Si2 Si3 99.08(2) . .
O2 Si3 C4 105.75(6) . .
O2 Si3 Si2 103.76(5) . .
C4 Si3 Si2 115.26(5) . .
O2 Si3 Si4 104.77(4) . .
C4 Si3 Si4 115.08(6) . .
Si2 Si3 Si4 110.83(2) . .
C6 Si4 C5 107.28(14) . .
C6 Si4 Si3 111.65(6) . 6
C5 Si4 Si3 113.66(6) . 6
C6 Si4 Si3 111.65(6) . .
C5 Si4 Si3 113.66(6) . .
Si3 Si4 Si3 98.91(3) 6 .
O2 Si5 O2 108.47(8) 6 .
O2 Si5 O1 108.37(5) 6 .
O2 Si5 O1 108.37(5) . .
O2 Si5 C7 110.60(5) 6 .
O2 Si5 C7 110.60(5) . .
O1 Si5 C7 110.35(9) . .
Si5 O1 Si1 129.11(9) . .
Si5 O2 Si3 129.67(6) . .

loop_
_geom_bond_atom_site_label_1
_geom_bond_atom_site_label_2
_geom_bond_distance
_geom_bond_site_symmetry_2
Si1 O1 1.6728(15) .
Si1 C1 1.864(2) .
Si1 Si2 2.3611(6) 6
Si1 Si2 2.3611(6) .
Si2 C2 1.8825(17) .
Si2 C3 1.8855(17) .
Si2 Si3 2.3613(9) .
Si3 O2 1.6738(10) .
Si3 C4 1.8678(15) .
Si3 Si4 2.3616(6) .
Si4 C6 1.882(3) .
Si4 C5 1.886(3) .
Si4 Si3 2.3615(6) 6
Si5 O2 1.6335(10) 6
Si5 O2 1.6335(10) .
Si5 O1 1.6338(15) .
Si5 C7 1.834(2) .

loop_
_geom_torsion_atom_site_label_1
_geom_torsion_atom_site_label_2
_geom_torsion_atom_site_label_3
_geom_torsion_atom_site_label_4
_geom_torsion
_geom_torsion_site_symmetry_1
_geom_torsion_site_symmetry_4
O1 Si1 Si2 C2 -74.11(8) . .
C1 Si1 Si2 C2 42.14(10) . .
Si2 Si1 Si2 C2 174.06(6) 6 .
O1 Si1 Si2 C3 165.28(8) . .
C1 Si1 Si2 C3 -78.47(11) . .
Si2 Si1 Si2 C3 53.46(7) 6 .
O1 Si1 Si2 Si3 42.30(5) . .
C1 Si1 Si2 Si3 158.55(8) . .
Si2 Si1 Si2 Si3 -69.52(3) 6 .
C2 Si2 Si3 O2 74.38(8) . .
C3 Si2 Si3 O2 -164.21(7) . .
Si1 Si2 Si3 O2 -42.10(4) . .
C2 Si2 Si3 C4 -40.74(9) . .
C3 Si2 Si3 C4 80.67(9) . .
Si1 Si2 Si3 C4 -157.23(6) . .
C2 Si2 Si3 Si4 -173.66(7) . .
C3 Si2 Si3 Si4 -52.25(7) . .
Si1 Si2 Si3 Si4 69.85(3) . .
O2 Si3 Si4 C6 -76.59(10) . .
C4 Si3 Si4 C6 39.08(11) . .
Si2 Si3 Si4 C6 172.09(9) . .
O2 Si3 Si4 C5 161.88(9) . .
C4 Si3 Si4 C5 -82.45(11) . .
Si2 Si3 Si4 C5 50.56(9) . .
O2 Si3 Si4 Si3 41.06(5) . 6
C4 Si3 Si4 Si3 156.74(6) . 6
Si2 Si3 Si4 Si3 -70.25(3) . 6
O2 Si5 O1 Si1 -58.76(4) 6 .
O2 Si5 O1 Si1 58.76(4) . .
C7 Si5 O1 Si1 180.0 . .
C1 Si1 O1 Si5 180.0 . .
Si2 Si1 O1 Si5 58.36(2) 6 .
Si2 Si1 O1 Si5 -58.36(2) . .
O2 Si5 O2 Si3 58.11(11) 6 .
O1 Si5 O2 Si3 -59.35(10) . .
C7 Si5 O2 Si3 179.57(9) . .
C4 Si3 O2 Si5 -179.53(8) . .
Si2 Si3 O2 Si5 58.77(8) . .
Si4 Si3 O2 Si5 -57.54(8) . .
